data_4024402
loop_
_publ_author_name
'Ying Cheng'
'Bo Wang'
'Xiao-Rong Wang'
'Jian-Hong Zhang'
'De-Cai Fang'

_publ_section_title
;
An Experimental and Theoretical Study on the Interaction of N-Heterocyclic
Carbene-Derived 1,3-Dipoles with Methoxycarbonylallenes: Highly Regio- and
Stereoselective [3+2]-Cycloadditions Controlled by the Structures
of N-Heterocycles of 1,3-Dipoles
;
_journal_name_full 'Journal of Organic Chemistry'
_journal_page_first 2357
_journal_page_last 2367
_journal_paper_doi 10.1021/jo802687m
_journal_volume 74
_journal_year 2009
_chemical_formula_sum 'C40 H35 N3 O2 S'
_chemical_formula_weight 621.77
_chemical_name_systematic
; 
 ? 
;
_space_group_IT_number 15
_symmetry_cell_setting monoclinic
_symmetry_space_group_name_Hall '-C 2yc'
_symmetry_space_group_name_H-M 'C 1 2/c 1'
_atom_sites_solution_hydrogens geom
_atom_sites_solution_primary direct
_atom_sites_solution_secondary difmap
_audit_creation_method SHELXL-97
_cell_angle_alpha 90.00
_cell_angle_beta 111.30(3)
_cell_angle_gamma 90.00
_cell_formula_units_Z 8
_cell_length_a 20.827(4)
_cell_length_b 14.580(3)
_cell_length_c 26.455(5)
_cell_measurement_reflns_used 8499
_cell_measurement_temperature 293(2)
_cell_measurement_theta_max 27.44
_cell_measurement_theta_min 1.65
_cell_volume 7484(3)
_computing_cell_refinement 'Rapid Auto(Rigak 2001)'
_computing_data_collection 'Rapid Auto(Rigak 2001)'
_computing_data_reduction 'Rapid Auto(Rigak 2001)'
_computing_structure_refinement 'SHELXL-97 (Sheldrick, 1997)'
_computing_structure_solution 'SHELXS-97 (Sheldrick, 1990)'
_diffrn_ambient_temperature 293(2)
_diffrn_measured_fraction_theta_full 0.993
_diffrn_measured_fraction_theta_max 0.993
_diffrn_measurement_device_type 'Rigaku Raxis Rapid IP'
_diffrn_measurement_method oscillation
_diffrn_radiation_monochromator graphite
_diffrn_radiation_source 'fine-focus sealed tube'
_diffrn_radiation_type MoK\a
_diffrn_radiation_wavelength 0.71073
_diffrn_reflns_av_R_equivalents 0.0000
_diffrn_reflns_av_sigmaI/netI 0.0652
_diffrn_reflns_limit_h_max 0
_diffrn_reflns_limit_h_min -26
_diffrn_reflns_limit_k_max 0
_diffrn_reflns_limit_k_min -18
_diffrn_reflns_limit_l_max 34
_diffrn_reflns_limit_l_min -31
_diffrn_reflns_number 8499
_diffrn_reflns_theta_full 27.44
_diffrn_reflns_theta_max 27.44
_diffrn_reflns_theta_min 1.65
_exptl_absorpt_coefficient_mu 0.122
_exptl_absorpt_correction_T_max 0.9626
_exptl_absorpt_correction_T_min 0.9192
_exptl_absorpt_correction_type empirical
_exptl_absorpt_process_details abscor
_exptl_crystal_colour yellow
_exptl_crystal_density_diffrn 1.104
_exptl_crystal_density_method 'not measured'
_exptl_crystal_description Prism
_exptl_crystal_F_000 2624
_exptl_crystal_size_max 0.70
_exptl_crystal_size_mid 0.33
_exptl_crystal_size_min 0.32
_platon_squeeze_details
;
;
_refine_diff_density_max 0.314
_refine_diff_density_min -0.280
_refine_diff_density_rms 0.108
_refine_ls_extinction_coef 0.00140(17)
_refine_ls_extinction_expression Fc^*^=kFc[1+0.001xFc^2^\l^3^/sin(2\q)]^-1/4^
_refine_ls_extinction_method SHELXL
_refine_ls_goodness_of_fit_ref 0.882
_refine_ls_hydrogen_treatment constr
_refine_ls_matrix_type full
_refine_ls_number_parameters 416
_refine_ls_number_reflns 8499
_refine_ls_number_restraints 0
_refine_ls_restrained_S_all 0.882
_refine_ls_R_factor_all 0.0865
_refine_ls_R_factor_gt 0.0517
_refine_ls_shift/su_max 0.001
_refine_ls_shift/su_mean 0.000
_refine_ls_structure_factor_coef Fsqd
_refine_ls_weighting_details 'calc w=1/[\s^2^(Fo^2^)+(0.0880P)^2^+0.0000P] where P=(Fo^2^+2Fc^2^)/3'
_refine_ls_weighting_scheme calc
_refine_ls_wR_factor_gt 0.1410
_refine_ls_wR_factor_ref 0.1506
_reflns_number_gt 4792
_reflns_number_total 8499
_reflns_threshold_expression >2sigma(I)
_cod_data_source_file jo802687m_si_001.cif
_cod_data_source_block a
_cod_depositor_comments
;
The following automatic conversions were performed:
'_symmetry_cell_setting' value 'Monoclinic' changed to 'monoclinic'
according to '/home/saulius/struct/CIF-dictionaries/cif_core.dic'
dictionary named 'cif_core.dic' version 2.4.1 from 2010-06-29.

Automatic conversion script
Id: cif_fix_enum 1527 2010-12-29 10:47:43Z saulius 
;
_cod_original_sg_symbol_H-M C2/c
_cod_database_code 4024402

loop_
_symmetry_equiv_pos_as_xyz
'x, y, z'
'-x, y, -z+1/2'
'x+1/2, y+1/2, z'
'-x+1/2, y+1/2, -z+1/2'
'-x, -y, -z'
'x, -y, z-1/2'
'-x+1/2, -y+1/2, -z'
'x+1/2, -y+1/2, z-1/2'

loop_
_atom_site_label
_atom_site_type_symbol
_atom_site_fract_x
_atom_site_fract_y
_atom_site_fract_z
_atom_site_U_iso_or_equiv
_atom_site_adp_type
_atom_site_occupancy
_atom_site_symmetry_multiplicity
_atom_site_calc_flag
_atom_site_refinement_flags
_atom_site_disorder_assembly
_atom_site_disorder_group
S1 S 0.23254(3) 0.27409(4) 0.24583(2) 0.05213(17) Uani 1 1 d . . .
N1 N 0.36769(8) 0.23129(11) 0.37738(6) 0.0389(4) Uani 1 1 d . . .
N2 N 0.34702(8) 0.38288(11) 0.38703(6) 0.0409(4) Uani 1 1 d . . .
N3 N 0.35780(9) 0.35827(12) 0.28218(6) 0.0444(4) Uani 1 1 d . . .
C1 C 0.43050(10) 0.27371(14) 0.40623(7) 0.0393(4) Uani 1 1 d . . .
C2 C 0.49617(10) 0.23843(16) 0.42762(8) 0.0494(5) Uani 1 1 d . . .
H2A H 0.5048 0.1770 0.4231 0.059 Uiso 1 1 calc R . .
C3 C 0.54949(11) 0.29828(19) 0.45645(9) 0.0578(6) Uani 1 1 d . . .
H3B H 0.5944 0.2762 0.4714 0.069 Uiso 1 1 calc R . .
C4 C 0.53686(12) 0.38832(19) 0.46303(9) 0.0601(6) Uani 1 1 d . . .
H4A H 0.5733 0.4263 0.4826 0.072 Uiso 1 1 calc R . .
C5 C 0.47035(12) 0.42494(16) 0.44093(8) 0.0517(5) Uani 1 1 d . . .
H5A H 0.4620 0.4866 0.4451 0.062 Uiso 1 1 calc R . .
C6 C 0.41783(10) 0.36637(14) 0.41277(7) 0.0408(4) Uani 1 1 d . . .
C7 C 0.31678(10) 0.30358(13) 0.35238(7) 0.0377(4) Uani 1 1 d . . .
C8 C 0.24371(10) 0.28035(14) 0.35103(7) 0.0399(4) Uani 1 1 d . . .
H8A H 0.2208 0.3393 0.3504 0.048 Uiso 1 1 calc R . .
C9 C 0.20452(10) 0.23458(15) 0.29732(7) 0.0423(5) Uani 1 1 d . . .
C10 C 0.30980(10) 0.32021(13) 0.29274(7) 0.0389(4) Uani 1 1 d . . .
C11 C 0.36628(12) 0.14603(14) 0.34804(8) 0.0483(5) Uani 1 1 d . . .
H11A H 0.3997 0.1505 0.3304 0.058 Uiso 1 1 calc R . .
H11B H 0.3211 0.1395 0.3198 0.058 Uiso 1 1 calc R . .
C12 C 0.38153(10) 0.06065(14) 0.38275(8) 0.0456(5) Uani 1 1 d . . .
C13 C 0.38538(13) -0.02235(16) 0.35839(10) 0.0605(6) Uani 1 1 d . . .
H13A H 0.3800 -0.0236 0.3219 0.073 Uiso 1 1 calc R . .
C14 C 0.39708(16) -0.10354(18) 0.38766(14) 0.0821(8) Uani 1 1 d . . .
H14A H 0.3992 -0.1588 0.3708 0.098 Uiso 1 1 calc R . .
C15 C 0.40543(15) -0.1020(2) 0.44091(14) 0.0829(9) Uani 1 1 d . . .
H15A H 0.4132 -0.1565 0.4605 0.100 Uiso 1 1 calc R . .
C16 C 0.40253(14) -0.0206(2) 0.46617(11) 0.0742(8) Uani 1 1 d . . .
H16A H 0.4087 -0.0202 0.5028 0.089 Uiso 1 1 calc R . .
C17 C 0.39034(12) 0.06130(17) 0.43719(9) 0.0569(6) Uani 1 1 d . . .
H17A H 0.3881 0.1163 0.4543 0.068 Uiso 1 1 calc R . .
C18 C 0.32263(12) 0.47469(14) 0.36752(8) 0.0492(5) Uani 1 1 d . . .
H18A H 0.2852 0.4692 0.3327 0.059 Uiso 1 1 calc R . .
H18B H 0.3597 0.5077 0.3617 0.059 Uiso 1 1 calc R . .
C19 C 0.29781(11) 0.53070(14) 0.40474(8) 0.0449(5) Uani 1 1 d . . .
C20 C 0.29232(15) 0.62495(17) 0.39781(11) 0.0688(7) Uani 1 1 d . . .
H20A H 0.3079 0.6528 0.3728 0.083 Uiso 1 1 calc R . .
C21 C 0.26391(17) 0.67828(19) 0.42773(12) 0.0841(9) Uani 1 1 d . . .
H21A H 0.2604 0.7415 0.4227 0.101 Uiso 1 1 calc R . .
C22 C 0.24079(16) 0.6371(2) 0.46503(12) 0.0802(8) Uani 1 1 d . . .
H22A H 0.2206 0.6722 0.4846 0.096 Uiso 1 1 calc R . .
C23 C 0.24767(14) 0.5450(2) 0.47302(10) 0.0702(7) Uani 1 1 d . . .
H23A H 0.2330 0.5175 0.4987 0.084 Uiso 1 1 calc R . .
C24 C 0.27641(12) 0.49159(16) 0.44330(8) 0.0535(5) Uani 1 1 d . . .
H24A H 0.2813 0.4287 0.4495 0.064 Uiso 1 1 calc R . .
C25 C 0.24424(10) 0.23093(15) 0.40201(8) 0.0451(5) Uani 1 1 d . . .
H25A H 0.2548 0.1669 0.3989 0.054 Uiso 1 1 calc R . .
H25B H 0.2816 0.2560 0.4327 0.054 Uiso 1 1 calc R . .
C26 C 0.17888(11) 0.23519(15) 0.41492(8) 0.0455(5) Uani 1 1 d . . .
C27 C 0.13979(14) 0.31299(19) 0.40907(12) 0.0749(8) Uani 1 1 d . . .
H27A H 0.1519 0.3657 0.3948 0.090 Uiso 1 1 calc R . .
C28 C 0.08238(16) 0.3144(2) 0.42406(15) 0.0909(10) Uani 1 1 d . . .
H28A H 0.0565 0.3678 0.4195 0.109 Uiso 1 1 calc R . .
C29 C 0.06352(14) 0.2386(2) 0.44541(11) 0.0763(8) Uani 1 1 d . . .
H29A H 0.0250 0.2397 0.4553 0.092 Uiso 1 1 calc R . .
C30 C 0.10180(17) 0.1618(2) 0.45194(12) 0.0855(9) Uani 1 1 d . . .
H30A H 0.0899 0.1098 0.4669 0.103 Uiso 1 1 calc R . .
C31 C 0.15907(14) 0.15956(19) 0.43653(11) 0.0708(7) Uani 1 1 d . . .
H31A H 0.1844 0.1056 0.4410 0.085 Uiso 1 1 calc R . .
C32 C 0.35222(10) 0.37201(14) 0.22752(8) 0.0419(5) Uani 1 1 d . . .
C33 C 0.40319(12) 0.33683(17) 0.21139(9) 0.0578(6) Uani 1 1 d . . .
H33A H 0.4391 0.3031 0.2357 0.069 Uiso 1 1 calc R . .
C34 C 0.40114(14) 0.35148(19) 0.15920(10) 0.0686(7) Uani 1 1 d . . .
H34A H 0.4354 0.3272 0.1484 0.082 Uiso 1 1 calc R . .
C35 C 0.34909(14) 0.40135(19) 0.12352(9) 0.0653(7) Uani 1 1 d . . .
H35A H 0.3478 0.4111 0.0884 0.078 Uiso 1 1 calc R . .
C36 C 0.29866(14) 0.43714(19) 0.13931(10) 0.0678(7) Uani 1 1 d . . .
H36A H 0.2631 0.4710 0.1148 0.081 Uiso 1 1 calc R . .
C37 C 0.30015(12) 0.42344(17) 0.19148(9) 0.0586(6) Uani 1 1 d . . .
H37A H 0.2661 0.4489 0.2022 0.070 Uiso 1 1 calc R . .
C38 C 0.15316(11) 0.17502(16) 0.28824(8) 0.0485(5) Uani 1 1 d . . .
H38A H 0.1422 0.1552 0.3175 0.058 Uiso 1 1 calc R . .
C39 C 0.11314(11) 0.13934(16) 0.23410(9) 0.0522(5) Uani 1 1 d . . .
C40 C 0.01872(13) 0.0463(2) 0.18418(10) 0.0756(8) Uani 1 1 d . . .
H40A H -0.0146 0.0065 0.1901 0.113 Uiso 1 1 calc R . .
H40B H 0.0454 0.0122 0.1677 0.113 Uiso 1 1 calc R . .
H40C H -0.0046 0.0956 0.1606 0.113 Uiso 1 1 calc R . .
O1 O 0.12245(10) 0.15915(15) 0.19307(7) 0.0816(6) Uani 1 1 d . . .
O2 O 0.06374(8) 0.08311(12) 0.23534(6) 0.0654(5) Uani 1 1 d . . .

loop_
_atom_site_aniso_label
_atom_site_aniso_U_11
_atom_site_aniso_U_22
_atom_site_aniso_U_33
_atom_site_aniso_U_23
_atom_site_aniso_U_13
_atom_site_aniso_U_12
S1 0.0494(3) 0.0735(4) 0.0336(2) 0.0013(3) 0.0152(2) -0.0154(3)
N1 0.0397(9) 0.0391(9) 0.0375(8) -0.0017(7) 0.0134(7) 0.0031(7)
N2 0.0453(9) 0.0392(9) 0.0396(8) -0.0016(7) 0.0172(7) 0.0025(7)
N3 0.0413(9) 0.0552(11) 0.0391(8) 0.0005(8) 0.0174(7) -0.0044(8)
C1 0.0415(10) 0.0453(11) 0.0329(9) 0.0008(8) 0.0159(8) -0.0012(9)
C2 0.0438(12) 0.0584(14) 0.0480(11) 0.0080(10) 0.0190(9) 0.0052(10)
C3 0.0390(11) 0.0840(19) 0.0481(12) 0.0091(12) 0.0129(10) -0.0018(12)
C4 0.0502(14) 0.0812(18) 0.0466(12) -0.0043(12) 0.0149(10) -0.0203(13)
C5 0.0608(14) 0.0562(14) 0.0417(11) -0.0075(10) 0.0228(10) -0.0131(11)
C6 0.0455(11) 0.0480(12) 0.0325(9) -0.0016(9) 0.0186(8) -0.0044(9)
C7 0.0409(10) 0.0412(11) 0.0335(9) 0.0004(8) 0.0167(8) 0.0013(8)
C8 0.0391(10) 0.0481(12) 0.0347(9) 0.0027(8) 0.0162(8) 0.0038(9)
C9 0.0386(10) 0.0534(12) 0.0373(9) 0.0045(9) 0.0168(8) 0.0024(9)
C10 0.0405(10) 0.0421(11) 0.0361(9) 0.0001(8) 0.0164(8) 0.0034(9)
C11 0.0562(13) 0.0462(12) 0.0420(10) -0.0024(9) 0.0172(9) 0.0048(10)
C12 0.0377(11) 0.0433(12) 0.0535(12) 0.0031(10) 0.0138(9) 0.0020(9)
C13 0.0658(15) 0.0478(14) 0.0663(15) -0.0021(12) 0.0219(12) 0.0050(11)
C14 0.088(2) 0.0458(15) 0.105(2) 0.0029(15) 0.0261(18) 0.0099(14)
C15 0.088(2) 0.0542(17) 0.099(2) 0.0299(16) 0.0254(18) 0.0091(15)
C16 0.0772(18) 0.0766(19) 0.0640(16) 0.0240(15) 0.0202(14) 0.0056(15)
C17 0.0598(14) 0.0550(14) 0.0542(13) 0.0070(11) 0.0186(11) 0.0038(11)
C18 0.0623(14) 0.0425(12) 0.0491(11) 0.0041(10) 0.0279(11) 0.0031(10)
C19 0.0470(12) 0.0439(12) 0.0425(10) -0.0033(9) 0.0146(9) 0.0036(9)
C20 0.094(2) 0.0496(14) 0.0686(16) 0.0012(12) 0.0366(15) 0.0081(13)
C21 0.118(3) 0.0521(16) 0.084(2) -0.0086(14) 0.0393(19) 0.0227(16)
C22 0.092(2) 0.079(2) 0.0724(17) -0.0228(15) 0.0331(16) 0.0218(16)
C23 0.0818(18) 0.082(2) 0.0554(14) -0.0121(13) 0.0358(13) 0.0046(15)
C24 0.0641(14) 0.0513(13) 0.0497(12) -0.0062(10) 0.0260(11) 0.0018(11)
C25 0.0465(11) 0.0525(12) 0.0398(10) 0.0051(9) 0.0198(9) 0.0020(10)
C26 0.0478(11) 0.0571(13) 0.0345(9) 0.0001(9) 0.0184(8) -0.0029(10)
C27 0.0764(18) 0.0638(17) 0.106(2) 0.0117(15) 0.0592(17) 0.0063(14)
C28 0.081(2) 0.087(2) 0.130(3) 0.009(2) 0.069(2) 0.0206(17)
C29 0.0642(16) 0.111(2) 0.0733(17) -0.0010(16) 0.0478(14) -0.0035(17)
C30 0.091(2) 0.093(2) 0.097(2) 0.0253(18) 0.0624(18) -0.0058(18)
C31 0.0784(18) 0.0716(17) 0.0804(17) 0.0208(14) 0.0504(15) 0.0078(14)
C32 0.0436(11) 0.0477(12) 0.0378(9) -0.0036(9) 0.0188(8) -0.0100(9)
C33 0.0516(13) 0.0757(17) 0.0513(12) 0.0039(12) 0.0247(11) 0.0039(12)
C34 0.0733(17) 0.0891(19) 0.0587(14) -0.0048(14) 0.0423(14) -0.0001(15)
C35 0.0805(18) 0.0806(18) 0.0418(12) -0.0022(12) 0.0306(12) -0.0189(15)
C36 0.0712(16) 0.0794(18) 0.0524(13) 0.0201(13) 0.0219(12) -0.0006(14)
C37 0.0571(14) 0.0705(16) 0.0550(13) 0.0112(12) 0.0286(11) 0.0052(12)
C38 0.0464(12) 0.0632(14) 0.0404(10) -0.0006(10) 0.0209(9) -0.0079(11)
C39 0.0464(12) 0.0630(14) 0.0503(12) -0.0046(11) 0.0213(10) -0.0076(11)
C40 0.0591(15) 0.102(2) 0.0671(15) -0.0298(15) 0.0239(13) -0.0273(15)
O1 0.0809(13) 0.1199(16) 0.0500(9) -0.0183(10) 0.0311(9) -0.0413(11)
O2 0.0538(9) 0.0849(12) 0.0600(9) -0.0143(9) 0.0238(8) -0.0263(9)

loop_
_atom_type_symbol
_atom_type_description
_atom_type_scat_dispersion_real
_atom_type_scat_dispersion_imag
_atom_type_scat_source
C C 0.0033 0.0016 'International Tables Vol C Tables 4.2.6.8 and 6.1.1.4'
H H 0.0000 0.0000 'International Tables Vol C Tables 4.2.6.8 and 6.1.1.4'
N N 0.0061 0.0033 'International Tables Vol C Tables 4.2.6.8 and 6.1.1.4'
O O 0.0106 0.0060 'International Tables Vol C Tables 4.2.6.8 and 6.1.1.4'
S S 0.1246 0.1234 'International Tables Vol C Tables 4.2.6.8 and 6.1.1.4'

loop_
_geom_angle_atom_site_label_1
_geom_angle_atom_site_label_2
_geom_angle_atom_site_label_3
_geom_angle
_geom_angle_site_symmetry_1
_geom_angle_site_symmetry_3
_geom_angle_publ_flag
C9 S1 C10 93.11(9) . . ?
C1 N1 C11 120.09(16) . . ?
C1 N1 C7 107.90(15) . . ?
C11 N1 C7 119.94(15) . . ?
C6 N2 C18 119.95(17) . . ?
C6 N2 C7 107.76(15) . . ?
C18 N2 C7 119.14(16) . . ?
C10 N3 C32 120.60(17) . . ?
C2 C1 N1 130.77(19) . . ?
C2 C1 C6 120.93(19) . . ?
N1 C1 C6 108.29(17) . . ?
C1 C2 C3 117.7(2) . . ?
C1 C2 H2A 121.2 . . ?
C3 C2 H2A 121.2 . . ?
C4 C3 C2 121.2(2) . . ?
C4 C3 H3B 119.4 . . ?
C2 C3 H3B 119.4 . . ?
C3 C4 C5 121.5(2) . . ?
C3 C4 H4A 119.3 . . ?
C5 C4 H4A 119.3 . . ?
C6 C5 C4 117.5(2) . . ?
C6 C5 H5A 121.3 . . ?
C4 C5 H5A 121.3 . . ?
C5 C6 C1 121.2(2) . . ?
C5 C6 N2 130.24(19) . . ?
C1 C6 N2 108.54(17) . . ?
N2 C7 N1 102.01(15) . . ?
N2 C7 C8 112.48(15) . . ?
N1 C7 C8 113.33(15) . . ?
N2 C7 C10 111.88(15) . . ?
N1 C7 C10 110.83(14) . . ?
C8 C7 C10 106.44(15) . . ?
C9 C8 C25 116.75(17) . . ?
C9 C8 C7 108.00(15) . . ?
C25 C8 C7 113.08(16) . . ?
C9 C8 H8A 106.1 . . ?
C25 C8 H8A 106.1 . . ?
C7 C8 H8A 106.1 . . ?
C38 C9 C8 125.58(17) . . ?
C38 C9 S1 122.97(16) . . ?
C8 C9 S1 111.39(14) . . ?
N3 C10 C7 120.39(17) . . ?
N3 C10 S1 127.19(15) . . ?
C7 C10 S1 112.30(14) . . ?
N1 C11 C12 114.79(16) . . ?
N1 C11 H11A 108.6 . . ?
C12 C11 H11A 108.6 . . ?
N1 C11 H11B 108.6 . . ?
C12 C11 H11B 108.6 . . ?
H11A C11 H11B 107.5 . . ?
C17 C12 C13 118.8(2) . . ?
C17 C12 C11 123.09(19) . . ?
C13 C12 C11 118.13(19) . . ?
C14 C13 C12 120.9(2) . . ?
C14 C13 H13A 119.6 . . ?
C12 C13 H13A 119.6 . . ?
C15 C14 C13 119.8(3) . . ?
C15 C14 H14A 120.1 . . ?
C13 C14 H14A 120.1 . . ?
C14 C15 C16 120.5(3) . . ?
C14 C15 H15A 119.7 . . ?
C16 C15 H15A 119.7 . . ?
C15 C16 C17 120.3(2) . . ?
C15 C16 H16A 119.8 . . ?
C17 C16 H16A 119.8 . . ?
C12 C17 C16 119.7(2) . . ?
C12 C17 H17A 120.1 . . ?
C16 C17 H17A 120.1 . . ?
N2 C18 C19 115.10(16) . . ?
N2 C18 H18A 108.5 . . ?
C19 C18 H18A 108.5 . . ?
N2 C18 H18B 108.5 . . ?
C19 C18 H18B 108.5 . . ?
H18A C18 H18B 107.5 . . ?
C24 C19 C20 118.4(2) . . ?
C24 C19 C18 122.66(19) . . ?
C20 C19 C18 118.84(19) . . ?
C19 C20 C21 120.8(3) . . ?
C19 C20 H20A 119.6 . . ?
C21 C20 H20A 119.6 . . ?
C22 C21 C20 119.7(3) . . ?
C22 C21 H21A 120.2 . . ?
C20 C21 H21A 120.2 . . ?
C23 C22 C21 119.7(2) . . ?
C23 C22 H22A 120.1 . . ?
C21 C22 H22A 120.1 . . ?
C22 C23 C24 120.6(3) . . ?
C22 C23 H23A 119.7 . . ?
C24 C23 H23A 119.7 . . ?
C19 C24 C23 120.7(2) . . ?
C19 C24 H24A 119.7 . . ?
C23 C24 H24A 119.7 . . ?
C26 C25 C8 117.38(17) . . ?
C26 C25 H25A 108.0 . . ?
C8 C25 H25A 108.0 . . ?
C26 C25 H25B 108.0 . . ?
C8 C25 H25B 108.0 . . ?
H25A C25 H25B 107.2 . . ?
C27 C26 C31 117.1(2) . . ?
C27 C26 C25 123.5(2) . . ?
C31 C26 C25 119.3(2) . . ?
C26 C27 C28 121.1(3) . . ?
C26 C27 H27A 119.4 . . ?
C28 C27 H27A 119.4 . . ?
C29 C28 C27 120.9(3) . . ?
C29 C28 H28A 119.5 . . ?
C27 C28 H28A 119.5 . . ?
C30 C29 C28 118.7(2) . . ?
C30 C29 H29A 120.6 . . ?
C28 C29 H29A 120.6 . . ?
C29 C30 C31 120.8(3) . . ?
C29 C30 H30A 119.6 . . ?
C31 C30 H30A 119.6 . . ?
C26 C31 C30 121.4(3) . . ?
C26 C31 H31A 119.3 . . ?
C30 C31 H31A 119.3 . . ?
C37 C32 C33 119.31(19) . . ?
C37 C32 N3 122.25(18) . . ?
C33 C32 N3 118.33(19) . . ?
C32 C33 C34 120.2(2) . . ?
C32 C33 H33A 119.9 . . ?
C34 C33 H33A 119.9 . . ?
C35 C34 C33 120.2(2) . . ?
C35 C34 H34A 119.9 . . ?
C33 C34 H34A 119.9 . . ?
C34 C35 C36 119.9(2) . . ?
C34 C35 H35A 120.0 . . ?
C36 C35 H35A 120.0 . . ?
C35 C36 C37 120.6(2) . . ?
C35 C36 H36A 119.7 . . ?
C37 C36 H36A 119.7 . . ?
C32 C37 C36 119.7(2) . . ?
C32 C37 H37A 120.1 . . ?
C36 C37 H37A 120.1 . . ?
C9 C38 C39 122.86(18) . . ?
C9 C38 H38A 118.6 . . ?
C39 C38 H38A 118.6 . . ?
O1 C39 O2 123.4(2) . . ?
O1 C39 C38 125.1(2) . . ?
O2 C39 C38 111.48(18) . . ?
O2 C40 H40A 109.5 . . ?
O2 C40 H40B 109.5 . . ?
H40A C40 H40B 109.5 . . ?
O2 C40 H40C 109.5 . . ?
H40A C40 H40C 109.5 . . ?
H40B C40 H40C 109.5 . . ?
C39 O2 C40 116.95(18) . . ?

loop_
_geom_bond_atom_site_label_1
_geom_bond_atom_site_label_2
_geom_bond_distance
_geom_bond_site_symmetry_2
_geom_bond_publ_flag
S1 C9 1.7622(19) . ?
S1 C10 1.769(2) . ?
N1 C1 1.397(2) . ?
N1 C11 1.460(2) . ?
N1 C7 1.471(2) . ?
N2 C6 1.402(3) . ?
N2 C18 1.458(3) . ?
N2 C7 1.468(2) . ?
N3 C10 1.260(2) . ?
N3 C32 1.422(2) . ?
C1 C2 1.376(3) . ?
C1 C6 1.399(3) . ?
C2 C3 1.400(3) . ?
C2 H2A 0.9300 . ?
C3 C4 1.363(4) . ?
C3 H3B 0.9300 . ?
C4 C5 1.399(3) . ?
C4 H4A 0.9300 . ?
C5 C6 1.374(3) . ?
C5 H5A 0.9300 . ?
C7 C8 1.547(3) . ?
C7 C10 1.550(2) . ?
C8 C9 1.513(3) . ?
C8 C25 1.526(3) . ?
C8 H8A 0.9800 . ?
C9 C38 1.330(3) . ?
C11 C12 1.511(3) . ?
C11 H11A 0.9700 . ?
C11 H11B 0.9700 . ?
C12 C17 1.384(3) . ?
C12 C13 1.387(3) . ?
C13 C14 1.387(4) . ?
C13 H13A 0.9300 . ?
C14 C15 1.355(4) . ?
C14 H14A 0.9300 . ?
C15 C16 1.374(4) . ?
C15 H15A 0.9300 . ?
C16 C17 1.392(3) . ?
C16 H16A 0.9300 . ?
C17 H17A 0.9300 . ?
C18 C19 1.508(3) . ?
C18 H18A 0.9700 . ?
C18 H18B 0.9700 . ?
C19 C24 1.377(3) . ?
C19 C20 1.386(3) . ?
C20 C21 1.386(4) . ?
C20 H20A 0.9300 . ?
C21 C22 1.383(4) . ?
C21 H21A 0.9300 . ?
C22 C23 1.359(4) . ?
C22 H22A 0.9300 . ?
C23 C24 1.387(3) . ?
C23 H23A 0.9300 . ?
C24 H24A 0.9300 . ?
C25 C26 1.520(3) . ?
C25 H25A 0.9700 . ?
C25 H25B 0.9700 . ?
C26 C27 1.372(3) . ?
C26 C31 1.373(3) . ?
C27 C28 1.390(4) . ?
C27 H27A 0.9300 . ?
C28 C29 1.363(4) . ?
C28 H28A 0.9300 . ?
C29 C30 1.348(4) . ?
C29 H29A 0.9300 . ?
C30 C31 1.394(4) . ?
C30 H30A 0.9300 . ?
C31 H31A 0.9300 . ?
C32 C37 1.377(3) . ?
C32 C33 1.379(3) . ?
C33 C34 1.382(3) . ?
C33 H33A 0.9300 . ?
C34 C35 1.361(4) . ?
C34 H34A 0.9300 . ?
C35 C36 1.367(4) . ?
C35 H35A 0.9300 . ?
C36 C37 1.384(3) . ?
C36 H36A 0.9300 . ?
C37 H37A 0.9300 . ?
C38 C39 1.466(3) . ?
C38 H38A 0.9300 . ?
C39 O1 1.205(3) . ?
C39 O2 1.325(3) . ?
C40 O2 1.441(3) . ?
C40 H40A 0.9600 . ?
C40 H40B 0.9600 . ?
C40 H40C 0.9600 . ?

loop_
_geom_torsion_atom_site_label_1
_geom_torsion_atom_site_label_2
_geom_torsion_atom_site_label_3
_geom_torsion_atom_site_label_4
_geom_torsion
_geom_torsion_site_symmetry_1
_geom_torsion_site_symmetry_2
_geom_torsion_site_symmetry_3
_geom_torsion_site_symmetry_4
_geom_torsion_publ_flag
C11 N1 C1 C2 -23.3(3) . . . . ?
C7 N1 C1 C2 -165.79(19) . . . . ?
C11 N1 C1 C6 158.08(16) . . . . ?
C7 N1 C1 C6 15.57(19) . . . . ?
N1 C1 C2 C3 -177.96(18) . . . . ?
C6 C1 C2 C3 0.5(3) . . . . ?
C1 C2 C3 C4 -0.1(3) . . . . ?
C2 C3 C4 C5 -0.6(3) . . . . ?
C3 C4 C5 C6 0.8(3) . . . . ?
C4 C5 C6 C1 -0.3(3) . . . . ?
C4 C5 C6 N2 179.28(18) . . . . ?
C2 C1 C6 C5 -0.3(3) . . . . ?
N1 C1 C6 C5 178.48(16) . . . . ?
C2 C1 C6 N2 180.00(17) . . . . ?
N1 C1 C6 N2 -1.2(2) . . . . ?
C18 N2 C6 C5 25.9(3) . . . . ?
C7 N2 C6 C5 166.70(19) . . . . ?
C18 N2 C6 C1 -154.42(16) . . . . ?
C7 N2 C6 C1 -13.64(19) . . . . ?
C6 N2 C7 N1 21.95(17) . . . . ?
C18 N2 C7 N1 163.10(15) . . . . ?
C6 N2 C7 C8 143.70(15) . . . . ?
C18 N2 C7 C8 -75.1(2) . . . . ?
C6 N2 C7 C10 -96.55(17) . . . . ?
C18 N2 C7 C10 44.6(2) . . . . ?
C1 N1 C7 N2 -22.76(17) . . . . ?
C11 N1 C7 N2 -165.33(16) . . . . ?
C1 N1 C7 C8 -143.93(15) . . . . ?
C11 N1 C7 C8 73.5(2) . . . . ?
C1 N1 C7 C10 96.48(18) . . . . ?
C11 N1 C7 C10 -46.1(2) . . . . ?
N2 C7 C8 C9 152.39(16) . . . . ?
N1 C7 C8 C9 -92.53(18) . . . . ?
C10 C7 C8 C9 29.5(2) . . . . ?
N2 C7 C8 C25 -76.9(2) . . . . ?
N1 C7 C8 C25 38.2(2) . . . . ?
C10 C7 C8 C25 160.29(16) . . . . ?
C25 C8 C9 C38 24.0(3) . . . . ?
C7 C8 C9 C38 152.7(2) . . . . ?
C25 C8 C9 S1 -158.87(14) . . . . ?
C7 C8 C9 S1 -30.2(2) . . . . ?
C10 S1 C9 C38 -165.79(19) . . . . ?
C10 S1 C9 C8 16.98(15) . . . . ?
C32 N3 C10 C7 178.72(17) . . . . ?
C32 N3 C10 S1 3.0(3) . . . . ?
N2 C7 C10 N3 42.3(2) . . . . ?
N1 C7 C10 N3 -70.8(2) . . . . ?
C8 C7 C10 N3 165.55(18) . . . . ?
N2 C7 C10 S1 -141.36(14) . . . . ?
N1 C7 C10 S1 105.52(16) . . . . ?
C8 C7 C10 S1 -18.12(19) . . . . ?
C9 S1 C10 N3 177.23(19) . . . . ?
C9 S1 C10 C7 1.21(15) . . . . ?
C1 N1 C11 C12 80.8(2) . . . . ?
C7 N1 C11 C12 -141.16(18) . . . . ?
N1 C11 C12 C17 5.4(3) . . . . ?
N1 C11 C12 C13 -176.05(19) . . . . ?
C17 C12 C13 C14 0.7(4) . . . . ?
C11 C12 C13 C14 -178.0(2) . . . . ?
C12 C13 C14 C15 -0.5(4) . . . . ?
C13 C14 C15 C16 -0.1(5) . . . . ?
C14 C15 C16 C17 0.6(5) . . . . ?
C13 C12 C17 C16 -0.2(3) . . . . ?
C11 C12 C17 C16 178.4(2) . . . . ?
C15 C16 C17 C12 -0.4(4) . . . . ?
C6 N2 C18 C19 -98.3(2) . . . . ?
C7 N2 C18 C19 125.27(19) . . . . ?
N2 C18 C19 C24 -22.1(3) . . . . ?
N2 C18 C19 C20 161.9(2) . . . . ?
C24 C19 C20 C21 -2.1(4) . . . . ?
C18 C19 C20 C21 174.1(3) . . . . ?
C19 C20 C21 C22 0.1(5) . . . . ?
C20 C21 C22 C23 1.6(5) . . . . ?
C21 C22 C23 C24 -1.3(5) . . . . ?
C20 C19 C24 C23 2.4(3) . . . . ?
C18 C19 C24 C23 -173.6(2) . . . . ?
C22 C23 C24 C19 -0.7(4) . . . . ?
C9 C8 C25 C26 -75.4(2) . . . . ?
C7 C8 C25 C26 158.36(18) . . . . ?
C8 C25 C26 C27 -41.2(3) . . . . ?
C8 C25 C26 C31 142.7(2) . . . . ?
C31 C26 C27 C28 -0.5(4) . . . . ?
C25 C26 C27 C28 -176.7(3) . . . . ?
C26 C27 C28 C29 0.5(5) . . . . ?
C27 C28 C29 C30 0.2(5) . . . . ?
C28 C29 C30 C31 -0.8(5) . . . . ?
C27 C26 C31 C30 -0.1(4) . . . . ?
C25 C26 C31 C30 176.2(2) . . . . ?
C29 C30 C31 C26 0.8(5) . . . . ?
C10 N3 C32 C37 59.7(3) . . . . ?
C10 N3 C32 C33 -124.1(2) . . . . ?
C37 C32 C33 C34 -1.4(3) . . . . ?
N3 C32 C33 C34 -177.6(2) . . . . ?
C32 C33 C34 C35 0.5(4) . . . . ?
C33 C34 C35 C36 0.0(4) . . . . ?
C34 C35 C36 C37 0.3(4) . . . . ?
C33 C32 C37 C36 1.6(3) . . . . ?
N3 C32 C37 C36 177.7(2) . . . . ?
C35 C36 C37 C32 -1.1(4) . . . . ?
C8 C9 C38 C39 174.3(2) . . . . ?
S1 C9 C38 C39 -2.5(3) . . . . ?
C9 C38 C39 O1 0.4(4) . . . . ?
C9 C38 C39 O2 -178.3(2) . . . . ?
O1 C39 O2 C40 -1.3(4) . . . . ?
C38 C39 O2 C40 177.5(2) . . . . ?

loop_
_platon_squeeze_void_nr
_platon_squeeze_void_average_x
_platon_squeeze_void_average_y
_platon_squeeze_void_average_z
_platon_squeeze_void_volume
_platon_squeeze_void_count_electrons
1 0.500 0.006 0.250 305.5 96.2
2 0.500 -0.006 0.750 305.5 96.1
3 1.000 0.506 0.250 305.5 96.2
4 1.000 0.494 0.750 305.5 96.1
